data_7714127
loop_
_publ_author_name
'Gitlina, Anastasiia Yu.'
'Petrovskii, Stanislav'
'Luginin, Maksim'
'Melnikov, Alexei S.'
'Rychagova, Elena A.'
'Ketkov, Sergey Yu.'
'Grachova, Elena V.'

_publ_section_title
;
 X/Y Platinum(II) complexes: some features of supramolecular assembly via
 halogen bonding
;
_journal_name_full 'Dalton Transactions'
_journal_paper_doi 10.1039/D3DT02970K
_journal_year 2023
_chemical_formula_moiety 'C18 H12 Br I N2 O Pt'
_chemical_formula_sum 'C18 H12 Br I N2 O Pt'
_chemical_formula_weight 674.20
_space_group_crystal_system monoclinic
_space_group_IT_number 14
_space_group_name_Hall '-P 2yn'
_space_group_name_H-M_alt 'P 1 21/n 1'
_atom_sites_solution_hydrogens geom
_atom_sites_solution_primary dual
_audit_creation_date 2023-03-31
_audit_creation_method
;
Olex2 1.5
(compiled 2023.03.06 svn.rbb2c1857 for OlexSys, GUI svn.r6748)
;
_audit_update_record
;
2023-04-07 deposited with the CCDC.	2023-10-06 downloaded from the CCDC.
;
_cell_angle_alpha 90
_cell_angle_beta 98.666(2)
_cell_angle_gamma 90
_cell_formula_units_Z 4
_cell_length_a 7.34450(10)
_cell_length_b 11.2531(2)
_cell_length_c 21.0064(4)
_cell_measurement_reflns_used 5187
_cell_measurement_temperature 100(2)
_cell_measurement_theta_max 31.9160
_cell_measurement_theta_min 3.1060
_cell_volume 1716.32(5)
_computing_cell_refinement 'CrysAlisPro 1.171.41.95a (Rigaku OD, 2021)'
_computing_data_collection 'CrysAlisPro 1.171.41.95a (Rigaku OD, 2021)'
_computing_data_reduction 'CrysAlisPro 1.171.41.95a (Rigaku OD, 2021)'
_computing_molecular_graphics 'Olex2 1.5 (Dolomanov et al., 2009)'
_computing_publication_material 'Olex2 1.5 (Dolomanov et al., 2009)'
_computing_structure_refinement 'SHELXL 2014/7 (Sheldrick, 2015)'
_computing_structure_solution 'SHELXT 2014/5 (Sheldrick, 2014)'
_diffrn_ambient_environment N~2~
_diffrn_ambient_temperature 100(2)
_diffrn_detector 'CCD plate'
_diffrn_detector_area_resol_mean 16.2096
_diffrn_detector_type Eos
_diffrn_measured_fraction_theta_full 0.996
_diffrn_measured_fraction_theta_max 0.996
_diffrn_measurement_details
;
List of Runs (angles in degrees, time in seconds):

  # Type    Start    End  Width  t~exp~   \w     \q     \k     \f   Frames
#--------------------------------------------------------------------------
  1  \w    -91.00 -31.00   1.00  120.00    --  -23.46 -38.00 -60.00   60
  2  \w    -22.00  35.00   1.00  120.00    --   24.40 -57.00   0.00   57
  3  \w     17.00  92.00   1.00  120.00    --   24.40  57.00-150.00   75
  4  \w     31.00  62.00   1.00  120.00    --   24.40 -99.00 120.00   31
  5  \w    -29.00  -4.00   1.00  120.00    --   24.40 125.00-151.34   25
;
_diffrn_measurement_device 'four-circle diffractometer'
_diffrn_measurement_device_type 'Xcalibur, Eos'
_diffrn_measurement_method '\w scans'
_diffrn_orient_matrix_type 'CrysAlisPro convention (1999,Acta A55,543-557)'
_diffrn_orient_matrix_UB_11 -0.0042038000
_diffrn_orient_matrix_UB_12 -0.0396899000
_diffrn_orient_matrix_UB_13 -0.0264149000
_diffrn_orient_matrix_UB_21 0.0034589000
_diffrn_orient_matrix_UB_22 0.0488850000
_diffrn_orient_matrix_UB_23 -0.0211176000
_diffrn_orient_matrix_UB_31 0.0975032000
_diffrn_orient_matrix_UB_32 -0.0034075000
_diffrn_orient_matrix_UB_33 0.0047674000
_diffrn_radiation_monochromator graphite
_diffrn_radiation_probe x-ray
_diffrn_radiation_type 'Mo K\a'
_diffrn_radiation_wavelength 0.71073
_diffrn_reflns_av_R_equivalents 0.0213
_diffrn_reflns_av_unetI/netI 0.0286
_diffrn_reflns_Laue_measured_fraction_full 0.996
_diffrn_reflns_Laue_measured_fraction_max 0.996
_diffrn_reflns_limit_h_max 9
_diffrn_reflns_limit_h_min -9
_diffrn_reflns_limit_k_max 13
_diffrn_reflns_limit_k_min -13
_diffrn_reflns_limit_l_max 21
_diffrn_reflns_limit_l_min -25
_diffrn_reflns_number 7707
_diffrn_reflns_point_group_measured_fraction_full 0.996
_diffrn_reflns_point_group_measured_fraction_max 0.996
_diffrn_reflns_theta_full 25.242
_diffrn_reflns_theta_max 25.992
_diffrn_reflns_theta_min 2.829
_diffrn_source 'fine-focus sealed X-ray tube'
_diffrn_source_type 'Enhance (Mo) X-ray Source'
_exptl_absorpt_coefficient_mu 12.309
_exptl_absorpt_correction_T_max 1.00000
_exptl_absorpt_correction_T_min 0.80953
_exptl_absorpt_correction_type multi-scan
_exptl_absorpt_process_details
;
CrysAlisPro 1.171.41.95a (Rigaku Oxford Diffraction, 2021)
Empirical absorption correction using spherical harmonics,
implemented in SCALE3 ABSPACK scaling algorithm.
;
_exptl_crystal_colour 'clear orangish yellow'
_exptl_crystal_colour_lustre clear
_exptl_crystal_colour_modifier orangish
_exptl_crystal_colour_primary yellow
_exptl_crystal_density_diffrn 2.609
_exptl_crystal_description prism
_exptl_crystal_F_000 1232
_exptl_crystal_size_max 0.05
_exptl_crystal_size_mid 0.04
_exptl_crystal_size_min 0.02
_refine_diff_density_max 0.745
_refine_diff_density_min -0.812
_refine_diff_density_rms 0.136
_refine_ls_extinction_method none
_refine_ls_goodness_of_fit_ref 1.064
_refine_ls_hydrogen_treatment constr
_refine_ls_matrix_type full
_refine_ls_number_parameters 217
_refine_ls_number_reflns 3354
_refine_ls_number_restraints 0
_refine_ls_restrained_S_all 1.064
_refine_ls_R_factor_all 0.0258
_refine_ls_R_factor_gt 0.0212
_refine_ls_shift/su_max 0.002
_refine_ls_shift/su_mean 0.000
_refine_ls_structure_factor_coef Fsqd
_refine_ls_weighting_details 'w=1/[\s^2^(Fo^2^)+(0.0179P)^2^+1.0525P] where P=(Fo^2^+2Fc^2^)/3'
_refine_ls_weighting_scheme calc
_refine_ls_wR_factor_gt 0.0434
_refine_ls_wR_factor_ref 0.0450
_reflns_Friedel_coverage 0.000
_reflns_number_gt 3014
_reflns_number_total 3354
_reflns_threshold_expression 'I > 2\s(I)'
_cod_data_source_file d3dt02970k3.cif
_cod_data_source_block 2ver0-21696_cwo-pt2br
_cod_database_code 7714127
_shelx_shelxl_version_number 2014/7
_chemical_oxdiff_formula 'C18 H12 Br I N2 O Pt'
_shelx_space_group_comment
;
The symmetry employed for this shelxl refinement is uniquely defined
by the following loop, which should always be used as a source of
symmetry information in preference to the above space-group names.
They are only intended as comments.
;
_olex2_refinement_description
;
1. Fixed Uiso
 At 1.2 times of:
  All C(H) groups
2.a Aromatic/amide H refined with riding coordinates:
 C1(H1), C2(H2), C3(H3), C9(H9), C8(H8), C10(H10), C4(H4), C11(H11), C12(H12),
 C7(H7), C5(H5), C6(H6)
;
_olex2_submission_special_instructions 'No special instructions were received'
_oxdiff_exptl_absorpt_empirical_details
;
Empirical correction (ABSPACK) includes:
- Absorption correction using spherical harmonics
- Frame scaling
;
_oxdiff_exptl_absorpt_empirical_full_max 1.230
_oxdiff_exptl_absorpt_empirical_full_min 0.822

loop_
_space_group_symop_operation_xyz
'x, y, z'
'-x+1/2, y+1/2, -z+1/2'
'-x, -y, -z'
'x-1/2, -y-1/2, z-1/2'

loop_
_atom_site_label
_atom_site_type_symbol
_atom_site_fract_x
_atom_site_fract_y
_atom_site_fract_z
_atom_site_U_iso_or_equiv
_atom_site_adp_type
_atom_site_occupancy
_atom_site_site_symmetry_order
_atom_site_calc_flag
_atom_site_refinement_flags_posn
_atom_site_refinement_flags_adp
_atom_site_refinement_flags_occupancy
_atom_site_disorder_assembly
_atom_site_disorder_group
Pt1 Pt 0.33027(2) 0.50416(2) 0.65103(2) 0.00993(5) Uani 1 1 d . . . . .
I1 I 0.54250(4) 0.68280(3) 0.96705(2) 0.01538(7) Uani 1 1 d . . . . .
Br1 Br 0.18690(6) 0.70191(4) 0.61920(2) 0.01934(11) Uani 1 1 d . . . . .
O1 O 0.4881(4) 0.2877(2) 0.72497(14) 0.0128(6) Uani 1 1 d . . . . .
N2 N 0.3709(4) 0.5584(3) 0.74448(16) 0.0107(7) Uani 1 1 d . . . . .
N1 N 0.3182(4) 0.4386(3) 0.55962(16) 0.0120(7) Uani 1 1 d . . . . .
C1 C 0.2462(6) 0.4967(4) 0.5053(2) 0.0174(10) Uani 1 1 d . . . . .
H1 H 0.1884 0.5714 0.5088 0.021 Uiso 1 1 calc R U . . .
C17 C 0.4356(5) 0.3470(4) 0.66767(19) 0.0104(8) Uani 1 1 d . . . . .
C2 C 0.2542(6) 0.4508(4) 0.4453(2) 0.0187(10) Uani 1 1 d . . . . .
H2 H 0.1993 0.4926 0.4080 0.022 Uiso 1 1 calc R U . . .
C13 C 0.3989(5) 0.3302(4) 0.5543(2) 0.0127(9) Uani 1 1 d . . . . .
C3 C 0.3422(6) 0.3440(4) 0.4392(2) 0.0191(10) Uani 1 1 d . . . . .
H3 H 0.3527 0.3130 0.3978 0.023 Uiso 1 1 calc R U . . .
C9 C 0.3361(6) 0.4874(4) 0.7925(2) 0.0143(9) Uani 1 1 d . . . . .
H9 H 0.2808 0.4121 0.7822 0.017 Uiso 1 1 calc R U . . .
C8 C 0.6050(5) 0.0873(4) 0.7522(2) 0.0172(10) Uani 1 1 d . . . . .
H8 H 0.6115 0.0990 0.7973 0.021 Uiso 1 1 calc R U . . .
C10 C 0.3783(6) 0.5205(4) 0.8569(2) 0.0140(9) Uani 1 1 d . . . . .
H10 H 0.3502 0.4693 0.8900 0.017 Uiso 1 1 calc R U . . .
C4 C 0.4146(6) 0.2831(4) 0.4942(2) 0.0150(9) Uani 1 1 d . . . . .
H4 H 0.4750 0.2092 0.4910 0.018 Uiso 1 1 calc R U . . .
C16 C 0.5436(5) 0.1753(4) 0.7085(2) 0.0140(9) Uani 1 1 d . . . . .
C11 C 0.4490(5) 0.6655(4) 0.7595(2) 0.0134(9) Uani 1 1 d . . . . .
H11 H 0.4730 0.7163 0.7256 0.016 Uiso 1 1 calc R U . . .
C14 C 0.4592(5) 0.2771(4) 0.6167(2) 0.0134(9) Uani 1 1 d . . . . .
C12 C 0.4948(5) 0.7038(4) 0.8218(2) 0.0137(9) Uani 1 1 d . . . . .
H12 H 0.5483 0.7800 0.8308 0.016 Uiso 1 1 calc R U . . .
C15 C 0.5304(5) 0.1635(4) 0.6418(2) 0.0149(9) Uani 1 1 d . . . . .
C18 C 0.4616(5) 0.6290(4) 0.8718(2) 0.0139(9) Uani 1 1 d . . . . .
C7 C 0.6568(6) -0.0188(4) 0.7268(3) 0.0219(11) Uani 1 1 d . . . . .
H7 H 0.7027 -0.0815 0.7551 0.026 Uiso 1 1 calc R U . . .
C5 C 0.5788(6) 0.0542(4) 0.6170(2) 0.0207(10) Uani 1 1 d . . . . .
H5 H 0.5684 0.0418 0.5718 0.025 Uiso 1 1 calc R U . . .
C6 C 0.6423(6) -0.0352(4) 0.6600(3) 0.0235(11) Uani 1 1 d . . . . .
H6 H 0.6768 -0.1094 0.6438 0.028 Uiso 1 1 calc R U . . .

loop_
_atom_site_aniso_label
_atom_site_aniso_U_11
_atom_site_aniso_U_22
_atom_site_aniso_U_33
_atom_site_aniso_U_23
_atom_site_aniso_U_13
_atom_site_aniso_U_12
Pt1 0.01380(8) 0.00769(9) 0.00779(9) -0.00070(6) 0.00002(6) 0.00002(6)
I1 0.02055(14) 0.01597(15) 0.00887(13) -0.00317(11) -0.00024(11) 0.00080(12)
Br1 0.0291(2) 0.0143(2) 0.0135(2) 0.00058(17) -0.00053(18) 0.00507(18)
O1 0.0166(14) 0.0071(15) 0.0135(15) 0.0000(12) -0.0019(12) 0.0003(12)
N2 0.0118(16) 0.0114(18) 0.0089(18) 0.0003(14) 0.0010(14) 0.0008(14)
N1 0.0124(16) 0.0122(19) 0.0109(18) 0.0001(15) 0.0003(14) -0.0016(14)
C1 0.020(2) 0.014(2) 0.018(2) 0.0014(19) 0.0008(19) -0.0007(18)
C17 0.0088(18) 0.010(2) 0.012(2) 0.0013(17) -0.0002(16) -0.0026(15)
C2 0.028(2) 0.017(2) 0.009(2) 0.0014(19) -0.0020(19) -0.005(2)
C13 0.0130(19) 0.009(2) 0.016(2) -0.0008(17) 0.0021(17) -0.0050(17)
C3 0.026(2) 0.020(3) 0.013(2) -0.0061(19) 0.0068(19) -0.0074(19)
C9 0.015(2) 0.013(2) 0.014(2) -0.0009(18) 0.0006(17) 0.0010(17)
C8 0.015(2) 0.016(2) 0.020(2) 0.0024(19) 0.0012(18) -0.0018(18)
C10 0.018(2) 0.014(2) 0.010(2) 0.0015(17) 0.0013(17) 0.0023(17)
C4 0.019(2) 0.010(2) 0.017(2) -0.0043(18) 0.0062(18) -0.0026(17)
C16 0.0092(18) 0.011(2) 0.021(2) 0.0018(18) -0.0001(17) 0.0005(16)
C11 0.017(2) 0.013(2) 0.010(2) 0.0037(17) 0.0023(17) -0.0008(17)
C14 0.0134(19) 0.009(2) 0.018(2) -0.0007(18) 0.0028(17) -0.0033(16)
C12 0.018(2) 0.006(2) 0.017(2) -0.0024(17) 0.0008(18) -0.0030(16)
C15 0.0113(19) 0.011(2) 0.023(2) -0.0002(19) 0.0048(18) -0.0034(16)
C18 0.0126(19) 0.016(2) 0.013(2) -0.0027(18) 0.0001(17) 0.0040(17)
C7 0.018(2) 0.015(2) 0.033(3) 0.010(2) 0.006(2) 0.0002(18)
C5 0.019(2) 0.015(2) 0.028(3) -0.001(2) 0.006(2) -0.0019(19)
C6 0.021(2) 0.008(2) 0.043(3) -0.001(2) 0.011(2) 0.0038(18)

loop_
_atom_type_symbol
_atom_type_description
_atom_type_scat_dispersion_real
_atom_type_scat_dispersion_imag
_atom_type_scat_source
C C 0.0033 0.0016 'International Tables Vol C Tables 4.2.6.8 and 6.1.1.4'
H H 0.0000 0.0000 'International Tables Vol C Tables 4.2.6.8 and 6.1.1.4'
Br Br -0.2901 2.4595 'International Tables Vol C Tables 4.2.6.8 and 6.1.1.4'
I I -0.4742 1.8119 'International Tables Vol C Tables 4.2.6.8 and 6.1.1.4'
N N 0.0061 0.0033 'International Tables Vol C Tables 4.2.6.8 and 6.1.1.4'
O O 0.0106 0.0060 'International Tables Vol C Tables 4.2.6.8 and 6.1.1.4'
Pt Pt -1.7033 8.3905 'International Tables Vol C Tables 4.2.6.8 and 6.1.1.4'

loop_
_geom_angle_atom_site_label_1
_geom_angle_atom_site_label_2
_geom_angle_atom_site_label_3
_geom_angle
_geom_angle_site_symmetry_1
_geom_angle_site_symmetry_3
_geom_angle_publ_flag
N2 Pt1 Br1 89.18(10) . . ?
N2 Pt1 N1 173.16(13) . . ?
N1 Pt1 Br1 96.46(10) . . ?
C17 Pt1 Br1 174.89(12) . . ?
C17 Pt1 N2 95.92(15) . . ?
C17 Pt1 N1 78.47(15) . . ?
C17 O1 C16 106.1(3) . . ?
C9 N2 Pt1 122.0(3) . . ?
C9 N2 C11 118.5(4) . . ?
C11 N2 Pt1 119.3(3) . . ?
C1 N1 Pt1 125.0(3) . . ?
C1 N1 C13 118.8(4) . . ?
C13 N1 Pt1 116.1(3) . . ?
N1 C1 H1 119.1 . . ?
N1 C1 C2 121.9(4) . . ?
C2 C1 H1 119.1 . . ?
O1 C17 Pt1 130.5(3) . . ?
C14 C17 Pt1 118.7(3) . . ?
C14 C17 O1 110.8(4) . . ?
C1 C2 H2 120.0 . . ?
C1 C2 C3 119.9(4) . . ?
C3 C2 H2 120.0 . . ?
N1 C13 C4 120.6(4) . . ?
N1 C13 C14 111.9(4) . . ?
C4 C13 C14 127.5(4) . . ?
C2 C3 H3 120.6 . . ?
C4 C3 C2 118.8(4) . . ?
C4 C3 H3 120.6 . . ?
N2 C9 H9 119.0 . . ?
N2 C9 C10 122.1(4) . . ?
C10 C9 H9 119.0 . . ?
C16 C8 H8 121.8 . . ?
C16 C8 C7 116.4(4) . . ?
C7 C8 H8 121.8 . . ?
C9 C10 H10 120.5 . . ?
C18 C10 C9 118.9(4) . . ?
C18 C10 H10 120.5 . . ?
C13 C4 H4 120.1 . . ?
C3 C4 C13 119.9(4) . . ?
C3 C4 H4 120.1 . . ?
O1 C16 C15 111.0(3) . . ?
C8 C16 O1 124.6(4) . . ?
C8 C16 C15 124.5(4) . . ?
N2 C11 H11 118.7 . . ?
N2 C11 C12 122.6(4) . . ?
C12 C11 H11 118.7 . . ?
C17 C14 C13 114.5(4) . . ?
C17 C14 C15 107.8(4) . . ?
C13 C14 C15 137.5(4) . . ?
C11 C12 H12 120.5 . . ?
C11 C12 C18 118.9(4) . . ?
C18 C12 H12 120.5 . . ?
C16 C15 C14 104.4(4) . . ?
C16 C15 C5 118.2(4) . . ?
C5 C15 C14 137.4(4) . . ?
C10 C18 I1 121.8(3) . . ?
C10 C18 C12 118.9(4) . . ?
C12 C18 I1 119.3(3) . . ?
C8 C7 H7 119.5 . . ?
C8 C7 C6 120.9(4) . . ?
C6 C7 H7 119.5 . . ?
C15 C5 H5 120.9 . . ?
C6 C5 C15 118.3(5) . . ?
C6 C5 H5 120.9 . . ?
C7 C6 H6 119.2 . . ?
C5 C6 C7 121.6(4) . . ?
C5 C6 H6 119.2 . . ?

loop_
_geom_bond_atom_site_label_1
_geom_bond_atom_site_label_2
_geom_bond_distance
_geom_bond_site_symmetry_2
_geom_bond_publ_flag
Pt1 Br1 2.5091(5) . ?
Pt1 N2 2.034(3) . ?
Pt1 N1 2.046(3) . ?
Pt1 C17 1.941(4) . ?
I1 C18 2.088(4) . ?
O1 C17 1.380(5) . ?
O1 C16 1.389(5) . ?
N2 C9 1.341(6) . ?
N2 C11 1.352(5) . ?
N1 C1 1.351(5) . ?
N1 C13 1.368(5) . ?
C1 H1 0.9500 . ?
C1 C2 1.372(6) . ?
C17 C14 1.361(6) . ?
C2 H2 0.9500 . ?
C2 C3 1.380(6) . ?
C13 C4 1.391(6) . ?
C13 C14 1.447(6) . ?
C3 H3 0.9500 . ?
C3 C4 1.379(6) . ?
C9 H9 0.9500 . ?
C9 C10 1.392(6) . ?
C8 H8 0.9500 . ?
C8 C16 1.379(6) . ?
C8 C7 1.384(6) . ?
C10 H10 0.9500 . ?
C10 C18 1.381(6) . ?
C4 H4 0.9500 . ?
C16 C15 1.397(6) . ?
C11 H11 0.9500 . ?
C11 C12 1.370(6) . ?
C14 C15 1.450(6) . ?
C12 H12 0.9500 . ?
C12 C18 1.397(6) . ?
C15 C5 1.403(6) . ?
C7 H7 0.9500 . ?
C7 C6 1.405(7) . ?
C5 H5 0.9500 . ?
C5 C6 1.385(7) . ?
C6 H6 0.9500 . ?

loop_
_geom_torsion_atom_site_label_1
_geom_torsion_atom_site_label_2
_geom_torsion_atom_site_label_3
_geom_torsion_atom_site_label_4
_geom_torsion
_geom_torsion_site_symmetry_1
_geom_torsion_site_symmetry_2
_geom_torsion_site_symmetry_3
_geom_torsion_site_symmetry_4
_geom_torsion_publ_flag
Pt1 N2 C9 C10 174.5(3) . . . . ?
Pt1 N2 C11 C12 -174.4(3) . . . . ?
Pt1 N1 C1 C2 175.3(3) . . . . ?
Pt1 N1 C13 C4 -173.6(3) . . . . ?
Pt1 N1 C13 C14 6.7(4) . . . . ?
Pt1 C17 C14 C13 -0.7(5) . . . . ?
Pt1 C17 C14 C15 -177.1(3) . . . . ?
O1 C17 C14 C13 177.1(3) . . . . ?
O1 C17 C14 C15 0.6(5) . . . . ?
O1 C16 C15 C14 -0.8(4) . . . . ?
O1 C16 C15 C5 -179.1(3) . . . . ?
N2 C9 C10 C18 -1.2(6) . . . . ?
N2 C11 C12 C18 0.7(6) . . . . ?
N1 C1 C2 C3 -1.8(7) . . . . ?
N1 C13 C4 C3 -2.4(6) . . . . ?
N1 C13 C14 C17 -4.0(5) . . . . ?
N1 C13 C14 C15 171.0(4) . . . . ?
C1 N1 C13 C4 3.1(6) . . . . ?
C1 N1 C13 C14 -176.7(4) . . . . ?
C1 C2 C3 C4 2.4(7) . . . . ?
C17 O1 C16 C8 -179.3(4) . . . . ?
C17 O1 C16 C15 1.2(4) . . . . ?
C17 C14 C15 C16 0.1(4) . . . . ?
C17 C14 C15 C5 177.9(5) . . . . ?
C2 C3 C4 C13 -0.4(6) . . . . ?
C13 N1 C1 C2 -0.9(6) . . . . ?
C13 C14 C15 C16 -175.1(5) . . . . ?
C13 C14 C15 C5 2.6(9) . . . . ?
C9 N2 C11 C12 0.5(6) . . . . ?
C9 C10 C18 I1 -176.8(3) . . . . ?
C9 C10 C18 C12 2.3(6) . . . . ?
C8 C16 C15 C14 179.7(4) . . . . ?
C8 C16 C15 C5 1.5(6) . . . . ?
C8 C7 C6 C5 1.0(7) . . . . ?
C4 C13 C14 C17 176.3(4) . . . . ?
C4 C13 C14 C15 -8.7(8) . . . . ?
C16 O1 C17 Pt1 176.3(3) . . . . ?
C16 O1 C17 C14 -1.1(4) . . . . ?
C16 C8 C7 C6 -1.4(6) . . . . ?
C16 C15 C5 C6 -1.8(6) . . . . ?
C11 N2 C9 C10 -0.2(6) . . . . ?
C11 C12 C18 I1 177.0(3) . . . . ?
C11 C12 C18 C10 -2.1(6) . . . . ?
C14 C13 C4 C3 177.3(4) . . . . ?
C14 C15 C5 C6 -179.3(5) . . . . ?
C15 C5 C6 C7 0.6(7) . . . . ?
C7 C8 C16 O1 -179.2(4) . . . . ?
C7 C8 C16 C15 0.2(6) . . . . ?
